data_2225542
loop_
_publ_author_name
'Fang, Lei'
'Wang, Rui'
'Chen, Li-Min'
'Xu, Cai-Hong'
'Li, Shu-Hong'

_publ_section_title
;
 1,4-Bis(dimethylsilyl)-2,5-diphenylbenzene
;
_journal_coeditor_code GK2260
_journal_issue 4
_journal_name_full 'Acta Crystallographica Section E'
_journal_page_first o970
_journal_paper_doi 10.1107/S1600536810010913
_journal_volume 66
_journal_year 2010
_chemical_formula_iupac 'C22 H26 Si2'
_chemical_formula_moiety 'C22 H26 Si2'
_chemical_formula_sum 'C22 H26 Si2'
_chemical_formula_weight 346.61
_chemical_name_systematic
;
1,4-Bis(dimethylsilyl)-2,5-diphenylbenzene
;
_space_group_IT_number 15
_symmetry_cell_setting monoclinic
_symmetry_space_group_name_Hall '-C 2yc'
_symmetry_space_group_name_H-M 'C 1 2/c 1'
_atom_sites_solution_hydrogens geom
_atom_sites_solution_primary direct
_atom_sites_solution_secondary difmap
_audit_creation_method SHELXL-97
_cell_angle_alpha 90.00
_cell_angle_beta 123.1660(10)
_cell_angle_gamma 90.00
_cell_formula_units_Z 4
_cell_length_a 14.8966(3)
_cell_length_b 6.01320(10)
_cell_length_c 26.1211(6)
_cell_measurement_reflns_used 4032
_cell_measurement_temperature 173(2)
_cell_measurement_theta_max 27.48
_cell_measurement_theta_min 2.74
_cell_volume 1958.65(7)
_computing_cell_refinement 'RAPID-AUTO (Rigaku, 2001)'
_computing_data_collection 'RAPID-AUTO (Rigaku, 2001)'
_computing_data_reduction 'RAPID-AUTO (Rigaku, 2001)'
_computing_molecular_graphics 'SHELXTL (Sheldrick, 2008)'
_computing_publication_material 'SHELXL97 (Sheldrick, 2008)'
_computing_structure_refinement 'SHELXL97 (Sheldrick, 2008)'
_computing_structure_solution 'SHELXS97 (Sheldrick, 2008)'
_diffrn_ambient_temperature 173(2)
_diffrn_measured_fraction_theta_full 0.987
_diffrn_measured_fraction_theta_max 0.987
_diffrn_measurement_device_type 'Rigaku R-AXIS RAPID IP area-detector'
_diffrn_measurement_method '\w scans at fixed \c = 45\%'
_diffrn_radiation_monochromator graphite
_diffrn_radiation_source 'rotating anode'
_diffrn_radiation_type MoK\a
_diffrn_radiation_wavelength 0.71073
_diffrn_reflns_av_R_equivalents 0.0277
_diffrn_reflns_av_sigmaI/netI 0.0320
_diffrn_reflns_limit_h_max 19
_diffrn_reflns_limit_h_min -19
_diffrn_reflns_limit_k_max 7
_diffrn_reflns_limit_k_min -7
_diffrn_reflns_limit_l_max 33
_diffrn_reflns_limit_l_min -33
_diffrn_reflns_number 4032
_diffrn_reflns_theta_full 27.48
_diffrn_reflns_theta_max 27.48
_diffrn_reflns_theta_min 2.74
_diffrn_standards_decay_% 0
_diffrn_standards_interval_count 0
_diffrn_standards_interval_time 0
_diffrn_standards_number 0
_exptl_absorpt_coefficient_mu 0.182
_exptl_absorpt_correction_T_max 0.980
_exptl_absorpt_correction_T_min 0.905
_exptl_absorpt_correction_type multi-scan
_exptl_absorpt_process_details
;
(ABSCOR; Higashi, 1995)
;
_exptl_crystal_colour colorless
_exptl_crystal_density_diffrn 1.175
_exptl_crystal_density_method 'not measured'
_exptl_crystal_description plate
_exptl_crystal_F_000 744
_exptl_crystal_size_max 0.56
_exptl_crystal_size_mid 0.39
_exptl_crystal_size_min 0.11
_refine_diff_density_max 0.397
_refine_diff_density_min -0.217
_refine_ls_extinction_method none
_refine_ls_goodness_of_fit_ref 1.222
_refine_ls_hydrogen_treatment constr
_refine_ls_matrix_type full
_refine_ls_number_parameters 111
_refine_ls_number_reflns 2220
_refine_ls_number_restraints 0
_refine_ls_restrained_S_all 1.222
_refine_ls_R_factor_all 0.0661
_refine_ls_R_factor_gt 0.0546
_refine_ls_shift/su_max 0.000
_refine_ls_shift/su_mean 0.000
_refine_ls_structure_factor_coef Fsqd
_refine_ls_weighting_details 'calc w=1/[\s^2^(Fo^2^)+(0.0432P)^2^+2.0232P] where P=(Fo^2^+2Fc^2^)/3'
_refine_ls_weighting_scheme calc
_refine_ls_wR_factor_gt 0.1138
_refine_ls_wR_factor_ref 0.1184
_reflns_number_gt 2009
_reflns_number_total 2220
_reflns_threshold_expression I>2sigma(I)
_cod_data_source_file gk2260.cif
_cod_data_source_block I
_cod_original_cell_volume 1958.64(7)
_cod_original_sg_symbol_H-M 'C 2/c'
_cod_database_code 2225542
_cod_database_fobs_code 2225542

loop_
_symmetry_equiv_pos_as_xyz
'x, y, z'
'-x, y, -z+1/2'
'x+1/2, y+1/2, z'
'-x+1/2, y+1/2, -z+1/2'
'-x, -y, -z'
'x, -y, z-1/2'
'-x+1/2, -y+1/2, -z'
'x+1/2, -y+1/2, z-1/2'

loop_
_atom_site_type_symbol
_atom_site_label
_atom_site_fract_x
_atom_site_fract_y
_atom_site_fract_z
_atom_site_U_iso_or_equiv
_atom_site_adp_type
_atom_site_calc_flag
_atom_site_refinement_flags
_atom_site_occupancy
_atom_site_disorder_assembly
_atom_site_disorder_group
Si Si1 -0.03046(4) 0.64331(9) 0.08538(2) 0.02208(16) Uani d . 1 . .
H H1 0.0590 0.5194 0.1223 0.026 Uiso d R 1 . .
C C1 -0.00698(14) 0.8349(3) 0.03690(8) 0.0207(4) Uani d . 1 . .
C C2 -0.09110(15) 0.8753(3) -0.02358(8) 0.0220(4) Uani d . 1 . .
H H2 -0.1545 0.7887 -0.0403 0.026 Uiso calc R 1 . .
C C3 0.08631(14) 0.9637(3) 0.06040(8) 0.0202(4) Uani d . 1 . .
C C4 0.18299(14) 0.9316(3) 0.12353(8) 0.0208(4) Uani d . 1 . .
C C5 0.21644(16) 1.0962(3) 0.16753(9) 0.0276(4) Uani d . 1 . .
H H5 0.1762 1.2298 0.1578 0.033 Uiso calc R 1 . .
C C6 0.30788(17) 1.0685(4) 0.22563(9) 0.0314(5) Uani d . 1 . .
H H6 0.3292 1.1819 0.2555 0.038 Uiso calc R 1 . .
C C7 0.36813(15) 0.8762(4) 0.24023(8) 0.0285(4) Uani d . 1 . .
H H7 0.4314 0.8582 0.2798 0.034 Uiso calc R 1 . .
C C8 0.33562(16) 0.7103(4) 0.19677(9) 0.0310(5) Uani d . 1 . .
H H8 0.3763 0.5773 0.2067 0.037 Uiso calc R 1 . .
C C9 0.24395(16) 0.7377(3) 0.13896(8) 0.0261(4) Uani d . 1 . .
H H9 0.2223 0.6231 0.1094 0.031 Uiso calc R 1 . .
C C10 -0.0605(2) 0.8174(4) 0.13337(10) 0.0375(5) Uani d . 1 . .
H H10A -0.1249 0.9065 0.1068 0.056 Uiso calc R 1 . .
H H10B 0.0002 0.9164 0.1592 0.056 Uiso calc R 1 . .
H H10C -0.0726 0.7209 0.1593 0.056 Uiso calc R 1 . .
C C11 -0.14236(19) 0.4490(4) 0.03752(10) 0.0377(5) Uani d . 1 . .
H H11A -0.1565 0.3595 0.0637 0.057 Uiso calc R 1 . .
H H11B -0.1230 0.3509 0.0151 0.057 Uiso calc R 1 . .
H H11C -0.2068 0.5338 0.0084 0.057 Uiso calc R 1 . .

loop_
_atom_site_aniso_label
_atom_site_aniso_U_11
_atom_site_aniso_U_22
_atom_site_aniso_U_33
_atom_site_aniso_U_12
_atom_site_aniso_U_13
_atom_site_aniso_U_23
Si1 0.0233(3) 0.0233(3) 0.0197(3) 0.0028(2) 0.0118(2) 0.0051(2)
C1 0.0221(9) 0.0217(9) 0.0194(8) 0.0021(7) 0.0120(7) 0.0018(7)
C2 0.0213(9) 0.0241(9) 0.0199(8) -0.0012(7) 0.0110(7) -0.0005(7)
C3 0.0208(9) 0.0228(9) 0.0162(8) 0.0024(7) 0.0096(7) 0.0009(7)
C4 0.0190(8) 0.0251(9) 0.0170(8) 0.0005(7) 0.0090(7) 0.0016(7)
C5 0.0268(10) 0.0246(10) 0.0242(9) 0.0041(8) 0.0094(8) -0.0009(8)
C6 0.0315(11) 0.0333(11) 0.0202(9) 0.0000(9) 0.0082(8) -0.0051(8)
C7 0.0202(9) 0.0406(12) 0.0174(8) 0.0028(8) 0.0056(7) 0.0015(8)
C8 0.0259(10) 0.0365(11) 0.0242(9) 0.0115(9) 0.0096(8) 0.0038(9)
C9 0.0276(10) 0.0274(10) 0.0199(9) 0.0051(8) 0.0108(8) -0.0020(8)
C10 0.0482(13) 0.0381(12) 0.0341(11) 0.0045(10) 0.0275(11) 0.0008(10)
C11 0.0454(13) 0.0356(12) 0.0367(12) -0.0103(10) 0.0254(11) -0.0035(10)

loop_
_atom_type_symbol
_atom_type_description
_atom_type_scat_dispersion_real
_atom_type_scat_dispersion_imag
_atom_type_scat_source
C C 0.0033 0.0016 'International Tables Vol C Tables 4.2.6.8 and 6.1.1.4'
H H 0.0000 0.0000 'International Tables Vol C Tables 4.2.6.8 and 6.1.1.4'
Si Si 0.0817 0.0704 'International Tables Vol C Tables 4.2.6.8 and 6.1.1.4'

loop_
_geom_angle_atom_site_label_1
_geom_angle_atom_site_label_2
_geom_angle_atom_site_label_3
_geom_angle_site_symmetry_1
_geom_angle_site_symmetry_3
_geom_angle
_geom_angle_publ_flag
C11 Si1 C10 . . 110.47(11) ?
C11 Si1 C1 . . 111.24(9) ?
C10 Si1 C1 . . 108.04(10) ?
C11 Si1 H1 . . 107.7 ?
C10 Si1 H1 . . 109.4 ?
C1 Si1 H1 . . 110.0 ?
C2 C1 C3 . . 117.29(16) ?
C2 C1 Si1 . . 118.99(14) ?
C3 C1 Si1 . . 123.17(13) ?
C3 C2 C1 5_575 . 123.17(17) ?
C3 C2 H2 5_575 . 118.4 ?
C1 C2 H2 . . 118.4 ?
C2 C3 C1 5_575 . 119.54(16) ?
C2 C3 C4 5_575 . 117.97(16) ?
C1 C3 C4 . . 122.47(16) ?
C5 C4 C9 . . 118.37(16) ?
C5 C4 C3 . . 121.00(17) ?
C9 C4 C3 . . 120.59(17) ?
C4 C5 C6 . . 120.91(18) ?
C4 C5 H5 . . 119.5 ?
C6 C5 H5 . . 119.5 ?
C7 C6 C5 . . 120.18(19) ?
C7 C6 H6 . . 119.9 ?
C5 C6 H6 . . 119.9 ?
C6 C7 C8 . . 119.55(17) ?
C6 C7 H7 . . 120.2 ?
C8 C7 H7 . . 120.2 ?
C9 C8 C7 . . 120.16(19) ?
C9 C8 H8 . . 119.9 ?
C7 C8 H8 . . 119.9 ?
C8 C9 C4 . . 120.83(18) ?
C8 C9 H9 . . 119.6 ?
C4 C9 H9 . . 119.6 ?
Si1 C10 H10A . . 109.5 ?
Si1 C10 H10B . . 109.5 ?
H10A C10 H10B . . 109.5 ?
Si1 C10 H10C . . 109.5 ?
H10A C10 H10C . . 109.5 ?
H10B C10 H10C . . 109.5 ?
Si1 C11 H11A . . 109.5 ?
Si1 C11 H11B . . 109.5 ?
H11A C11 H11B . . 109.5 ?
Si1 C11 H11C . . 109.5 ?
H11A C11 H11C . . 109.5 ?
H11B C11 H11C . . 109.5 ?

loop_
_geom_bond_atom_site_label_1
_geom_bond_atom_site_label_2
_geom_bond_site_symmetry_2
_geom_bond_distance
_geom_bond_publ_flag
Si1 C11 . 1.851(2) ?
Si1 C10 . 1.866(2) ?
Si1 C1 . 1.8812(19) ?
Si1 H1 . 1.3623 ?
C1 C2 . 1.400(2) ?
C1 C3 . 1.405(3) ?
C2 C3 5_575 1.394(3) ?
C2 H2 . 0.9500 ?
C3 C2 5_575 1.394(3) ?
C3 C4 . 1.494(2) ?
C4 C5 . 1.386(3) ?
C4 C9 . 1.395(3) ?
C5 C6 . 1.387(3) ?
C5 H5 . 0.9500 ?
C6 C7 . 1.383(3) ?
C6 H6 . 0.9500 ?
C7 C8 . 1.385(3) ?
C7 H7 . 0.9500 ?
C8 C9 . 1.384(3) ?
C8 H8 . 0.9500 ?
C9 H9 . 0.9500 ?
C10 H10A . 0.9800 ?
C10 H10B . 0.9800 ?
C10 H10C . 0.9800 ?
C11 H11A . 0.9800 ?
C11 H11B . 0.9800 ?
C11 H11C . 0.9800 ?

loop_
_geom_torsion_atom_site_label_1
_geom_torsion_atom_site_label_2
_geom_torsion_atom_site_label_3
_geom_torsion_atom_site_label_4
_geom_torsion_site_symmetry_1
_geom_torsion_site_symmetry_2
_geom_torsion_site_symmetry_3
_geom_torsion_site_symmetry_4
_geom_torsion
_geom_torsion_publ_flag
C11 Si1 C1 C2 . . . . 23.44(19) ?
C10 Si1 C1 C2 . . . . -97.97(17) ?
C11 Si1 C1 C3 . . . . -165.30(16) ?
C10 Si1 C1 C3 . . . . 73.29(18) ?
C3 C1 C2 C3 . . . 5_575 -0.6(3) ?
Si1 C1 C2 C3 . . . 5_575 171.16(14) ?
C2 C1 C3 C2 . . . 5_575 0.6(3) ?
Si1 C1 C3 C2 . . . 5_575 -170.81(14) ?
C2 C1 C3 C4 . . . . -177.92(17) ?
Si1 C1 C3 C4 . . . . 10.7(3) ?
C2 C3 C4 C5 5_575 . . . 67.0(2) ?
C1 C3 C4 C5 . . . . -114.5(2) ?
C2 C3 C4 C9 5_575 . . . -110.8(2) ?
C1 C3 C4 C9 . . . . 67.7(2) ?
C9 C4 C5 C6 . . . . -0.4(3) ?
C3 C4 C5 C6 . . . . -178.25(18) ?
C4 C5 C6 C7 . . . . 0.9(3) ?
C5 C6 C7 C8 . . . . -1.0(3) ?
C6 C7 C8 C9 . . . . 0.6(3) ?
C7 C8 C9 C4 . . . . 0.0(3) ?
C5 C4 C9 C8 . . . . 0.0(3) ?
C3 C4 C9 C8 . . . . 177.82(19) ?
